data_4021002
loop_
_publ_author_name
'Tanasri Bunlaksananusorn'
'Paul Knochel'

_publ_section_title
;
 t-BuOK-Mediated Hydrophosphination of Functionalized Alkenes:
 A Novel Synthesis of Chiral P,N- and P,P-Ligands
;
_journal_name_full 'Journal of Organic Chemistry'
_journal_page_first 4595
_journal_page_last 4601
_journal_paper_doi 10.1021/jo030383u
_journal_volume 69
_journal_year 2004
_chemical_formula_sum 'C32 H32 N O P'
_chemical_formula_weight 477.56
_space_group_IT_number 2
_symmetry_cell_setting triclinic
_symmetry_space_group_name_Hall '-P 1'
_symmetry_space_group_name_H-M 'P -1'
_cell_angle_alpha 105.86(2)
_cell_angle_beta 92.166(15)
_cell_angle_gamma 113.13(2)
_cell_formula_units_Z 2
_cell_length_a 10.856(2)
_cell_length_b 11.450(2)
_cell_length_c 12.027(2)
_cell_measurement_temperature 293(2)
_cell_volume 1304.6(4)
_diffrn_ambient_temperature 295(2)
_exptl_crystal_density_diffrn 1.216
_refine_ls_R_factor_obs 0.0509
_refine_ls_wR_factor_obs 0.1054
_cod_database_code 4021002

loop_
_symmetry_equiv_pos_as_xyz
'x, y, z'
'-x, -y, -z'

loop_
_atom_site_aniso_label
_atom_site_aniso_U_11
_atom_site_aniso_U_22
_atom_site_aniso_U_33
_atom_site_aniso_U_23
_atom_site_aniso_U_13
_atom_site_aniso_U_12
P1 0.0421(4) 0.0445(4) 0.0514(4) 0.0145(3) 0.0071(3) 0.0184(3)
O1 0.0513(11) 0.0425(10) 0.0708(13) 0.0121(9) 0.0063(10) 0.0114(9)
N1 0.0479(13) 0.0618(15) 0.063(2) 0.0323(13) 0.0153(11) 0.0307(12)
C1 0.054(2) 0.068(2) 0.046(2) 0.0183(14) 0.0112(13) 0.0350(15)
C2 0.079(2) 0.073(2) 0.067(2) 0.030(2) 0.024(2) 0.049(2)
C3 0.125(3) 0.095(3) 0.075(2) 0.038(2) 0.035(2) 0.082(3)
C4 0.112(4) 0.164(5) 0.090(3) 0.032(3) 0.020(3) 0.110(4)
C5 0.072(3) 0.147(4) 0.141(4) 0.002(3) -0.006(3) 0.071(3)
C6 0.054(2) 0.095(3) 0.097(3) -0.001(2) -0.002(2) 0.040(2)
C7 0.0457(15) 0.0431(14) 0.052(2) 0.0195(12) 0.0123(12) 0.0218(12)
C8 0.097(3) 0.060(2) 0.058(2) 0.022(2) 0.013(2) 0.000(2)
C9 0.137(4) 0.071(2) 0.061(2) 0.036(2) 0.021(2) 0.016(2)
C10 0.091(2) 0.076(2) 0.047(2) 0.019(2) 0.006(2) 0.041(2)
C11 0.054(2) 0.066(2) 0.057(2) 0.017(2) 0.0017(15) 0.0183(15)
C12 0.052(2) 0.059(2) 0.053(2) 0.0252(14) 0.0062(14) 0.0131(14)
C13 0.0409(14) 0.0429(14) 0.0462(15) 0.0135(12) 0.0050(11) 0.0199(11)
C14 0.0459(15) 0.054(2) 0.060(2) 0.0171(14) 0.0030(13) 0.0261(13)
C15 0.050(2) 0.056(2) 0.069(2) 0.0122(15) 0.0078(14) 0.0331(14)
C16 0.062(2) 0.049(2) 0.068(2) 0.0060(15) 0.007(2) 0.0260(15)
C17 0.049(2) 0.058(2) 0.049(2) 0.0073(13) 0.0053(13) 0.0246(14)
C18 0.0376(14) 0.054(2) 0.051(2) 0.0158(13) 0.0061(12) 0.0188(12)
C19 0.049(2) 0.062(2) 0.060(2) 0.0129(15) 0.0144(14) 0.0278(14)
C20 0.075(2) 0.091(2) 0.078(2) 0.013(2) 0.026(2) 0.045(2)
C21 0.049(2) 0.068(2) 0.072(2) 0.021(2) 0.0184(15) 0.0236(15)
C22 0.0433(15) 0.071(2) 0.050(2) 0.0250(15) 0.0129(13) 0.0314(14)
C23 0.066(2) 0.093(2) 0.056(2) 0.031(2) 0.015(2) 0.046(2)
C24 0.076(2) 0.127(3) 0.073(2) 0.061(2) 0.024(2) 0.056(2)
C25 0.062(2) 0.097(3) 0.105(3) 0.073(2) 0.032(2) 0.045(2)
C26 0.044(2) 0.070(2) 0.084(2) 0.045(2) 0.0194(15) 0.0306(15)
C27 0.053(2) 0.057(2) 0.105(3) 0.043(2) 0.015(2) 0.0247(15)
C28 0.075(2) 0.062(2) 0.136(3) 0.049(2) 0.016(2) 0.032(2)
C29 0.100(3) 0.062(3) 0.171(5) 0.045(3) 0.026(3) 0.039(2)
C30 0.135(4) 0.057(2) 0.155(5) 0.011(3) 0.006(4) 0.037(3)
C31 0.125(4) 0.074(3) 0.130(4) 0.010(3) -0.021(3) 0.041(3)
C32 0.080(2) 0.061(2) 0.116(3) 0.026(2) -0.003(2) 0.032(2)

loop_
_atom_site_label
_atom_site_type_symbol
_atom_site_fract_x
_atom_site_fract_y
_atom_site_fract_z
_atom_site_U_iso_or_equiv
_atom_site_thermal_displace_type
_atom_site_occupancy
_atom_site_calc_flag
_atom_site_refinement_flags
_atom_site_disorder_group
P1 P 0.10655(7) 0.18703(7) 0.80949(6) 0.0460(2) Uani 1 d . .
O1 O 0.0276(2) 0.0395(2) 0.7690(2) 0.0590(5) Uani 1 d . .
N1 N 0.2206(2) 0.4527(2) 0.6505(2) 0.0521(6) Uani 1 d . .
C1 C -0.0029(3) 0.2716(3) 0.8107(2) 0.0523(7) Uani 1 d . .
C2 C 0.0442(3) 0.4086(3) 0.8475(3) 0.0653(8) Uani 1 d . .
H2 H 0.1367(3) 0.4614(3) 0.8724(3) 0.078 Uiso 1 calc R .
C3 C -0.0437(5) 0.4689(4) 0.8481(3) 0.0837(11) Uani 1 d . .
H3 H -0.0111(5) 0.5616(4) 0.8730(3) 0.100 Uiso 1 calc R .
C4 C -0.1785(5) 0.3910(6) 0.8119(4) 0.1064(15) Uani 1 d . .
H4 H -0.2382(5) 0.4310(6) 0.8109(4) 0.128 Uiso 1 calc R .
C5 C -0.2276(4) 0.2556(6) 0.7772(4) 0.122(2) Uani 1 d . .
H5 H -0.3205(4) 0.2035(6) 0.7540(4) 0.146 Uiso 1 calc R .
C6 C -0.1394(3) 0.1953(4) 0.7762(3) 0.0864(11) Uani 1 d . .
H6 H -0.1730(3) 0.1025(4) 0.7521(3) 0.104 Uiso 1 calc R .
C7 C 0.1934(3) 0.2469(2) 0.9580(2) 0.0446(6) Uani 1 d . .
C8 C 0.1377(4) 0.1737(3) 1.0303(3) 0.0819(11) Uani 1 d . .
H8 H 0.0566(4) 0.0974(3) 1.0015(3) 0.098 Uiso 1 calc R .
C9 C 0.1977(4) 0.2093(4) 1.1443(3) 0.0953(13) Uani 1 d . .
H9 H 0.1573(4) 0.1570(4) 1.1912(3) 0.114 Uiso 1 calc R .
C10 C 0.3157(4) 0.3205(3) 1.1889(3) 0.0695(9) Uani 1 d . .
H10 H 0.3572(4) 0.3445(3) 1.2657(3) 0.083 Uiso 1 calc R .
C11 C 0.3721(3) 0.3961(3) 1.1192(3) 0.0620(8) Uani 1 d . .
H11 H 0.4522(3) 0.4733(3) 1.1492(3) 0.074 Uiso 1 calc R .
C12 C 0.3126(3) 0.3602(3) 1.0053(2) 0.0565(7) Uani 1 d . .
H12 H 0.3533(3) 0.4133(3) 0.9591(2) 0.068 Uiso 1 calc R .
C13 C 0.2364(2) 0.2476(2) 0.7232(2) 0.0427(6) Uani 1 d . .
H13 H 0.2803(2) 0.3452(2) 0.7565(2) 0.051 Uiso 1 calc R .
C14 C 0.3473(3) 0.1959(3) 0.7376(2) 0.0521(7) Uani 1 d . .
H14A H 0.4330(3) 0.2717(3) 0.7748(2) 0.062 Uiso 1 calc R .
H14B H 0.3224(3) 0.1405(3) 0.7885(2) 0.062 Uiso 1 calc R .
C15 C 0.3658(3) 0.1157(3) 0.6218(3) 0.0566(7) Uani 1 d . .
H15 H 0.4305(3) 0.0765(3) 0.6279(3) 0.068 Uiso 1 calc R .
C16 C 0.2250(3) 0.0162(3) 0.5512(3) 0.0617(8) Uani 1 d . .
H16A H 0.2251(3) -0.0598(3) 0.4908(3) 0.074 Uiso 1 calc R .
H16B H 0.1555(3) -0.0116(3) 0.5987(3) 0.074 Uiso 1 calc R .
C17 C 0.2273(3) 0.1309(3) 0.5070(2) 0.0535(7) Uani 1 d . .
H17 H 0.1860(3) 0.1032(3) 0.4248(2) 0.064 Uiso 1 calc R .
C18 C 0.1708(3) 0.2144(3) 0.5944(2) 0.0475(6) Uani 1 d . .
H18 H 0.0743(3) 0.1571(3) 0.5880(2) 0.057 Uiso 1 calc R .
C19 C 0.3851(3) 0.1901(3) 0.5292(3) 0.0566(7) Uani 1 d . .
C20 C 0.4396(3) 0.1271(3) 0.4250(3) 0.0805(10) Uani 1 d . .
H20A H 0.4262(18) 0.1574(16) 0.3605(6) 0.097 Uiso 1 calc R .
H20B H 0.3920(14) 0.0314(4) 0.4023(11) 0.097 Uiso 1 calc R .
H20C H 0.5347(6) 0.1528(17) 0.4470(6) 0.097 Uiso 1 calc R .
C21 C 0.4687(3) 0.3405(3) 0.5695(3) 0.0632(8) Uani 1 d . .
H21A H 0.4647(15) 0.3745(4) 0.5055(5) 0.076 Uiso 1 calc R .
H21B H 0.5613(5) 0.3601(3) 0.5959(14) 0.076 Uiso 1 calc R .
H21C H 0.4330(11) 0.3818(3) 0.6327(10) 0.076 Uiso 1 calc R .
C22 C 0.1766(3) 0.3371(3) 0.5643(2) 0.0508(7) Uani 1 d . .
C23 C 0.1306(3) 0.3247(3) 0.4510(3) 0.0659(8) Uani 1 d . .
H23 H 0.0974(3) 0.2423(3) 0.3925(3) 0.079 Uiso 1 calc R .
C24 C 0.1352(4) 0.4365(4) 0.4268(3) 0.0808(10) Uani 1 d . .
H24 H 0.1080(4) 0.4315(4) 0.3507(3) 0.097 Uiso 1 calc R .
C25 C 0.1801(3) 0.5559(4) 0.5155(3) 0.0746(10) Uani 1 d . .
H25 H 0.1839(3) 0.6324(4) 0.5000(3) 0.089 Uiso 1 calc R .
C26 C 0.2197(3) 0.5612(3) 0.6279(3) 0.0587(8) Uani 1 d . .
C27 C 0.2563(3) 0.6806(3) 0.7316(3) 0.0671(9) Uani 1 d . .
C28 C 0.2032(4) 0.7733(4) 0.7351(4) 0.0859(11) Uani 1 d . .
H28 H 0.1503(4) 0.7651(4) 0.6684(4) 0.103 Uiso 1 calc R .
C29 C 0.2274(5) 0.8769(4) 0.8354(5) 0.1073(15) Uani 1 d . .
H29 H 0.1889(5) 0.9367(4) 0.8363(5) 0.129 Uiso 1 calc R .
C30 C 0.3067(5) 0.8934(4) 0.9335(5) 0.122(2) Uani 1 d . .
H30 H 0.3217(5) 0.9634(4) 1.0013(5) 0.146 Uiso 1 calc R .
C31 C 0.3651(5) 0.8051(4) 0.9317(4) 0.116(2) Uani 1 d . .
H31 H 0.4219(5) 0.8168(4) 0.9975(4) 0.139 Uiso 1 calc R .
C32 C 0.3383(4) 0.6998(3) 0.8315(4) 0.0860(11) Uani 1 d . .
H32 H 0.3764(4) 0.6399(3) 0.8312(4) 0.103 Uiso 1 calc R .

loop_
_geom_bond_atom_site_label_1
_geom_bond_atom_site_label_2
_geom_bond_distance
_geom_bond_site_symmetry_2
_geom_bond_publ_flag
P1 O1 1.486(2) . ?
P1 C7 1.802(3) . ?
P1 C1 1.803(3) . ?
P1 C13 1.812(3) . ?
N1 C22 1.330(3) . ?
N1 C26 1.345(3) . ?
C1 C6 1.367(4) . ?
C1 C2 1.375(4) . ?
C2 C3 1.380(4) . ?
C3 C4 1.357(6) . ?
C4 C5 1.357(6) . ?
C5 C6 1.382(5) . ?
C7 C8 1.364(4) . ?
C7 C12 1.380(4) . ?
C8 C9 1.375(5) . ?
C9 C10 1.358(5) . ?
C10 C11 1.358(4) . ?
C11 C12 1.371(4) . ?
C13 C18 1.561(3) . ?
C13 C14 1.559(3) . ?
C14 C15 1.513(4) . ?
C15 C16 1.536(4) . ?
C15 C19 1.552(4) . ?
C16 C17 1.538(4) . ?
C17 C18 1.535(4) . ?
C17 C19 1.555(4) . ?
C18 C22 1.523(4) . ?
C19 C21 1.518(4) . ?
C19 C20 1.529(4) . ?
C22 C23 1.384(4) . ?
C23 C24 1.372(4) . ?
C24 C25 1.373(5) . ?
C25 C26 1.381(4) . ?
C26 C27 1.479(4) . ?
C27 C28 1.385(4) . ?
C27 C32 1.380(5) . ?
C28 C29 1.372(6) . ?
C29 C30 1.358(6) . ?
C30 C31 1.384(6) . ?
C31 C32 1.376(5) . ?
